data_2019379
loop_
_publ_author_name
'H\"utzler, Wilhelm Maximilian'
'Egert, Ernst'

_publ_section_title
;
 N---H&#x00B7;&#x00B7;&#x00B7;S and N---H&#x00B7;&#x00B7;&#x00B7;O
 hydrogen bonds: `pure' and `mixed' <i>R</i>^2^~2~(8) patterns in the
 crystal structures of eight 2-thiouracil derivatives
;
_journal_coeditor_code EG3147
_journal_issue 2
_journal_name_full 'Acta Crystallographica Section C'
_journal_page_first 241
_journal_page_last 249
_journal_paper_doi 10.1107/S2053229614001387
_journal_volume 70
_journal_year 2014
_chemical_formula_iupac 'C6 H8 N2 O S, 0.5(C2 H6 O S)'
_chemical_formula_moiety '2(C6 H8 N2 O S), C2 H6 O S'
_chemical_formula_sum 'C7 H11 N2 O1.5 S1.5'
_chemical_formula_weight 195.27
_chemical_name_systematic
;
5,6-Dimethyl-2-thiouracil--dimethyl sulfoxide (2/1)
;
_space_group_IT_number 14
_symmetry_cell_setting monoclinic
_symmetry_space_group_name_Hall '-P 2yn'
_symmetry_space_group_name_H-M 'P 1 21/n 1'
_atom_sites_solution_hydrogens geom
_atom_sites_solution_primary direct
_atom_sites_solution_secondary difmap
_audit_creation_method SHELXL97
_cell_angle_alpha 90.00
_cell_angle_beta 105.459(13)
_cell_angle_gamma 90.00
_cell_formula_units_Z 8
_cell_length_a 8.1597(14)
_cell_length_b 22.612(3)
_cell_length_c 10.5576(17)
_cell_measurement_reflns_used 13070
_cell_measurement_temperature 173(2)
_cell_measurement_theta_max 26.00
_cell_measurement_theta_min 3.35
_cell_volume 1877.5(5)
_computing_cell_refinement 'X-AREA (Stoe & Cie, 2001)'
_computing_data_collection 'X-AREA (Stoe & Cie, 2001)'
_computing_data_reduction 'X-AREA (Stoe & Cie, 2001)'
_computing_molecular_graphics
;
Mercury (Macrae <i>et al.</i>, 2008) and XP in SHELXTL-Plus (Sheldrick,
2008)
;
_computing_publication_material 'publCIF (Westrip, 2010)'
_computing_structure_refinement 'SHELXL97 (Sheldrick, 2008)'
_computing_structure_solution 'SHELXS97 (Sheldrick, 2008)'
_diffrn_ambient_temperature 173(2)
_diffrn_measured_fraction_theta_full 0.996
_diffrn_measured_fraction_theta_max 0.986
_diffrn_measurement_device_type 'Stoe IPDS II two-circle diffractometer'
_diffrn_measurement_method \w
_diffrn_radiation_monochromator 'Genix 3D multilayer optics'
_diffrn_radiation_source 'Genix 3D I\mS microfocus X-ray source'
_diffrn_radiation_type MoK\a
_diffrn_radiation_wavelength 0.71073
_diffrn_reflns_av_R_equivalents 0.1164
_diffrn_reflns_av_sigmaI/netI 0.0796
_diffrn_reflns_limit_h_max 9
_diffrn_reflns_limit_h_min -9
_diffrn_reflns_limit_k_max 23
_diffrn_reflns_limit_k_min -27
_diffrn_reflns_limit_l_max 12
_diffrn_reflns_limit_l_min -12
_diffrn_reflns_number 13972
_diffrn_reflns_theta_full 25.00
_diffrn_reflns_theta_max 25.72
_diffrn_reflns_theta_min 3.36
_diffrn_standards_number 0
_exptl_absorpt_coefficient_mu 0.415
_exptl_absorpt_correction_T_max 0.9597
_exptl_absorpt_correction_T_min 0.8040
_exptl_absorpt_correction_type multi-scan
_exptl_absorpt_process_details '(X-AREA; Stoe & Cie, 2001)'
_exptl_crystal_colour colourless
_exptl_crystal_density_diffrn 1.382
_exptl_crystal_density_method 'not measured'
_exptl_crystal_description needle
_exptl_crystal_F_000 824
_exptl_crystal_size_max 0.55
_exptl_crystal_size_mid 0.15
_exptl_crystal_size_min 0.10
_refine_diff_density_max 0.434
_refine_diff_density_min -0.344
_refine_ls_extinction_method none
_refine_ls_goodness_of_fit_ref 1.110
_refine_ls_hydrogen_treatment mixed
_refine_ls_matrix_type full
_refine_ls_number_parameters 235
_refine_ls_number_reflns 3518
_refine_ls_number_restraints 4
_refine_ls_restrained_S_all 1.109
_refine_ls_R_factor_all 0.0903
_refine_ls_R_factor_gt 0.0705
_refine_ls_shift/su_max 0.000
_refine_ls_shift/su_mean 0.000
_refine_ls_structure_factor_coef Fsqd
_refine_ls_weighting_details 'calc w = 1/[\s^2^(Fo^2^)+(0.0806P)^2^+2.8969P] where P=(Fo^2^+2Fc^2^)/3'
_refine_ls_weighting_scheme calc
_refine_ls_wR_factor_gt 0.1709
_refine_ls_wR_factor_ref 0.1797
_reflns_number_gt 2772
_reflns_number_total 3518
_reflns_threshold_expression I>2\s(I)
_cod_data_source_file eg3147sup1.cif
_cod_data_source_block IIId
_cod_original_sg_symbol_H-M 'P 21/n'
_cod_database_code 2019379

loop_
_symmetry_equiv_pos_as_xyz
'x, y, z'
'-x+1/2, y+1/2, -z+1/2'
'-x, -y, -z'
'x-1/2, -y-1/2, z-1/2'

loop_
_atom_site_type_symbol
_atom_site_label
_atom_site_fract_x
_atom_site_fract_y
_atom_site_fract_z
_atom_site_U_iso_or_equiv
_atom_site_adp_type
_atom_site_calc_flag
_atom_site_refinement_flags
_atom_site_occupancy
_atom_site_symmetry_multiplicity
N N1A 0.8739(4) 0.54261(15) 0.3399(3) 0.0198(7) Uani d D 1 1
H H1A 0.830(5) 0.538(2) 0.406(3) 0.024 Uiso d D 1 1
C C2A 0.8742(5) 0.49842(17) 0.2538(4) 0.0189(8) Uani d . 1 1
S S21A 0.80280(14) 0.43048(5) 0.26911(10) 0.0257(3) Uani d . 1 1
N N3A 0.9328(4) 0.51424(15) 0.1504(3) 0.0205(7) Uani d D 1 1
H H3A 0.933(6) 0.4853(16) 0.096(4) 0.025 Uiso d D 1 1
C C4A 0.9912(5) 0.56902(18) 0.1275(4) 0.0202(8) Uani d . 1 1
O O41A 1.0435(4) 0.57678(13) 0.0288(3) 0.0258(7) Uani d . 1 1
C C5A 0.9825(5) 0.61480(18) 0.2206(4) 0.0218(8) Uani d . 1 1
C C51A 1.0367(6) 0.6758(2) 0.1970(5) 0.0333(10) Uani d . 1 1
H H51A 0.9376 0.6985 0.1483 0.050 Uiso calc R 1 1
H H51B 1.1206 0.6739 0.1459 0.050 Uiso calc R 1 1
H H51C 1.0874 0.6951 0.2815 0.050 Uiso calc R 1 1
C C6A 0.9263(5) 0.59914(18) 0.3258(4) 0.0202(8) Uani d . 1 1
C C61A 0.9149(5) 0.64135(17) 0.4327(4) 0.0237(8) Uani d . 1 1
H H61A 1.0253 0.6606 0.4679 0.036 Uiso calc R 1 1
H H61B 0.8838 0.6196 0.5032 0.036 Uiso calc R 1 1
H H61C 0.8283 0.6714 0.3970 0.036 Uiso calc R 1 1
N N1B 0.5470(4) 0.38357(16) 0.6755(3) 0.0233(7) Uani d D 1 1
H H1B 0.512(6) 0.3497(13) 0.701(4) 0.028 Uiso d D 1 1
C C2B 0.5876(5) 0.38152(18) 0.5598(4) 0.0219(8) Uani d . 1 1
S S21B 0.56248(16) 0.32153(5) 0.46540(11) 0.0324(3) Uani d . 1 1
N N3B 0.6542(4) 0.43197(15) 0.5266(3) 0.0208(7) Uani d D 1 1
H H3B 0.684(6) 0.429(2) 0.453(3) 0.025 Uiso d D 1 1
C C4B 0.6807(5) 0.48410(18) 0.5977(4) 0.0203(8) Uani d . 1 1
O O41B 0.7455(4) 0.52696(13) 0.5560(3) 0.0250(6) Uani d . 1 1
C C5B 0.6310(5) 0.48390(18) 0.7182(4) 0.0197(8) Uani d . 1 1
C C51B 0.6579(6) 0.5401(2) 0.7975(4) 0.0271(9) Uani d . 1 1
H H51D 0.6358 0.5327 0.8829 0.041 Uiso calc R 1 1
H H51E 0.5799 0.5706 0.7503 0.041 Uiso calc R 1 1
H H51F 0.7755 0.5535 0.8108 0.041 Uiso calc R 1 1
C C6B 0.5666(5) 0.43343(19) 0.7538(4) 0.0222(8) Uani d . 1 1
C C61B 0.5183(5) 0.4258(2) 0.8799(4) 0.0269(9) Uani d . 1 1
H H61D 0.6214 0.4225 0.9528 0.040 Uiso calc R 1 1
H H61E 0.4499 0.3898 0.8753 0.040 Uiso calc R 1 1
H H61F 0.4520 0.4601 0.8942 0.040 Uiso calc R 1 1
C C1X 0.2783(6) 0.2095(2) 0.6029(5) 0.0390(11) Uani d . 1 1
H H1X1 0.1612 0.2178 0.6051 0.058 Uiso calc R 1 1
H H1X2 0.2868 0.1684 0.5758 0.058 Uiso calc R 1 1
H H1X3 0.3101 0.2362 0.5402 0.058 Uiso calc R 1 1
S S2X 0.41773(16) 0.22062(5) 0.76211(11) 0.0333(3) Uani d . 1 1
O O21X 0.4316(5) 0.28685(15) 0.7835(3) 0.0383(8) Uani d . 1 1
C C3X 0.6074(7) 0.1976(3) 0.7238(6) 0.0467(13) Uani d . 1 1
H H3X1 0.6294 0.2234 0.6556 0.070 Uiso calc R 1 1
H H3X2 0.5943 0.1567 0.6919 0.070 Uiso calc R 1 1
H H3X3 0.7029 0.2000 0.8029 0.070 Uiso calc R 1 1

loop_
_atom_site_aniso_label
_atom_site_aniso_U_11
_atom_site_aniso_U_22
_atom_site_aniso_U_33
_atom_site_aniso_U_12
_atom_site_aniso_U_13
_atom_site_aniso_U_23
N1A 0.0247(17) 0.0162(17) 0.0197(16) -0.0007(13) 0.0082(13) -0.0005(13)
C2A 0.0184(18) 0.018(2) 0.0209(18) 0.0031(15) 0.0066(14) 0.0007(15)
S21A 0.0360(6) 0.0183(5) 0.0280(5) -0.0038(4) 0.0178(4) -0.0031(4)
N3A 0.0256(17) 0.0172(17) 0.0207(16) -0.0001(14) 0.0096(13) -0.0014(13)
C4A 0.0186(18) 0.022(2) 0.0186(18) -0.0007(15) 0.0017(14) 0.0017(15)
O41A 0.0343(16) 0.0247(16) 0.0223(14) -0.0042(12) 0.0144(12) 0.0006(11)
C5A 0.0209(19) 0.020(2) 0.0238(19) 0.0009(15) 0.0042(15) -0.0016(15)
C51A 0.045(3) 0.027(2) 0.031(2) -0.009(2) 0.015(2) -0.0018(18)
C6A 0.0188(18) 0.020(2) 0.0205(18) 0.0038(15) 0.0025(14) -0.0031(15)
C61A 0.035(2) 0.0147(19) 0.0220(19) 0.0031(17) 0.0087(16) -0.0029(15)
N1B 0.0257(17) 0.0225(19) 0.0226(16) -0.0011(14) 0.0083(13) 0.0010(13)
C2B 0.0211(19) 0.023(2) 0.0213(19) 0.0004(16) 0.0048(15) -0.0007(15)
S21B 0.0484(7) 0.0225(6) 0.0300(6) -0.0063(5) 0.0167(5) -0.0065(4)
N3B 0.0248(17) 0.0200(18) 0.0198(15) -0.0019(13) 0.0099(13) -0.0010(13)
C4B 0.0168(18) 0.022(2) 0.0216(18) 0.0019(15) 0.0044(14) 0.0018(16)
O41B 0.0303(15) 0.0216(15) 0.0266(14) -0.0021(12) 0.0137(12) -0.0005(11)
C5B 0.0159(17) 0.021(2) 0.0204(18) 0.0024(15) 0.0020(14) -0.0003(15)
C51B 0.028(2) 0.030(2) 0.024(2) -0.0005(18) 0.0090(16) -0.0053(17)
C6B 0.0193(18) 0.029(2) 0.0175(18) 0.0025(16) 0.0026(15) -0.0005(16)
C61B 0.030(2) 0.030(2) 0.024(2) -0.0030(18) 0.0115(17) -0.0022(17)
C1X 0.044(3) 0.027(3) 0.041(3) 0.002(2) 0.002(2) 0.003(2)
S2X 0.0462(7) 0.0229(6) 0.0312(6) -0.0036(5) 0.0111(5) 0.0071(4)
O21X 0.060(2) 0.0245(17) 0.0340(17) -0.0076(15) 0.0193(15) 0.0002(13)
C3X 0.044(3) 0.033(3) 0.061(3) 0.003(2) 0.010(2) 0.013(2)

loop_
_atom_type_symbol
_atom_type_description
_atom_type_scat_dispersion_real
_atom_type_scat_dispersion_imag
_atom_type_scat_source
C C 0.0033 0.0016 'International Tables Vol C Tables 4.2.6.8 and 6.1.1.4'
H H 0.0000 0.0000 'International Tables Vol C Tables 4.2.6.8 and 6.1.1.4'
N N 0.0061 0.0033 'International Tables Vol C Tables 4.2.6.8 and 6.1.1.4'
O O 0.0106 0.0060 'International Tables Vol C Tables 4.2.6.8 and 6.1.1.4'
S S 0.1246 0.1234 'International Tables Vol C Tables 4.2.6.8 and 6.1.1.4'

loop_
_geom_angle_atom_site_label_1
_geom_angle_atom_site_label_2
_geom_angle_atom_site_label_3
_geom_angle
C2A N1A C6A 124.2(3)
C2A N1A H1A 122(3)
C6A N1A H1A 113(3)
N1A C2A N3A 114.3(3)
N1A C2A S21A 123.6(3)
N3A C2A S21A 122.1(3)
C2A N3A C4A 126.6(3)
C2A N3A H3A 114(3)
C4A N3A H3A 120(3)
O41A C4A N3A 119.3(4)
O41A C4A C5A 124.2(4)
N3A C4A C5A 116.4(3)
C6A C5A C4A 117.4(4)
C6A C5A C51A 123.9(4)
C4A C5A C51A 118.7(4)
C5A C51A H51A 109.5
C5A C51A H51B 109.5
H51A C51A H51B 109.5
C5A C51A H51C 109.5
H51A C51A H51C 109.5
H51B C51A H51C 109.5
C5A C6A N1A 121.1(4)
C5A C6A C61A 123.5(4)
N1A C6A C61A 115.4(3)
C6A C61A H61A 109.5
C6A C61A H61B 109.5
H61A C61A H61B 109.5
C6A C61A H61C 109.5
H61A C61A H61C 109.5
H61B C61A H61C 109.5
C2B N1B C6B 123.5(4)
C2B N1B H1B 115(3)
C6B N1B H1B 121(3)
N1B C2B N3B 114.8(4)
N1B C2B S21B 123.4(3)
N3B C2B S21B 121.8(3)
C2B N3B C4B 126.5(3)
C2B N3B H3B 113(3)
C4B N3B H3B 120(3)
O41B C4B N3B 119.6(3)
O41B C4B C5B 124.4(4)
N3B C4B C5B 116.0(3)
C6B C5B C4B 118.2(4)
C6B C5B C51B 124.6(4)
C4B C5B C51B 117.2(4)
C5B C51B H51D 109.5
C5B C51B H51E 109.5
H51D C51B H51E 109.5
C5B C51B H51F 109.5
H51D C51B H51F 109.5
H51E C51B H51F 109.5
C5B C6B N1B 120.9(4)
C5B C6B C61B 124.0(4)
N1B C6B C61B 115.0(4)
C6B C61B H61D 109.5
C6B C61B H61E 109.5
H61D C61B H61E 109.5
C6B C61B H61F 109.5
H61D C61B H61F 109.5
H61E C61B H61F 109.5
S2X C1X H1X1 109.5
S2X C1X H1X2 109.5
H1X1 C1X H1X2 109.5
S2X C1X H1X3 109.5
H1X1 C1X H1X3 109.5
H1X2 C1X H1X3 109.5
O21X S2X C1X 106.5(2)
O21X S2X C3X 106.8(2)
C1X S2X C3X 96.9(3)
S2X C3X H3X1 109.5
S2X C3X H3X2 109.5
H3X1 C3X H3X2 109.5
S2X C3X H3X3 109.5
H3X1 C3X H3X3 109.5
H3X2 C3X H3X3 109.5

loop_
_geom_bond_atom_site_label_1
_geom_bond_atom_site_label_2
_geom_bond_distance
N1A C2A 1.351(5)
N1A C6A 1.368(5)
N1A H1A 0.873(19)
C2A N3A 1.352(5)
C2A S21A 1.666(4)
N3A C4A 1.372(5)
N3A H3A 0.875(19)
C4A O41A 1.239(5)
C4A C5A 1.442(6)
C5A C6A 1.357(6)
C5A C51A 1.490(6)
C51A H51A 0.9800
C51A H51B 0.9800
C51A H51C 0.9800
C6A C61A 1.500(5)
C61A H61A 0.9800
C61A H61B 0.9800
C61A H61C 0.9800
N1B C2B 1.349(5)
N1B C6B 1.382(5)
N1B H1B 0.882(19)
C2B N3B 1.350(5)
C2B S21B 1.663(4)
N3B C4B 1.383(5)
N3B H3B 0.877(19)
C4B O41B 1.240(5)
C4B C5B 1.434(5)
C5B C6B 1.351(6)
C5B C51B 1.505(6)
C51B H51D 0.9800
C51B H51E 0.9800
C51B H51F 0.9800
C6B C61B 1.495(5)
C61B H61D 0.9800
C61B H61E 0.9800
C61B H61F 0.9800
C1X S2X 1.778(5)
C1X H1X1 0.9800
C1X H1X2 0.9800
C1X H1X3 0.9800
S2X O21X 1.514(3)
S2X C3X 1.778(6)
C3X H3X1 0.9800
C3X H3X2 0.9800
C3X H3X3 0.9800

loop_
_geom_hbond_atom_site_label_D
_geom_hbond_atom_site_label_H
_geom_hbond_atom_site_label_A
_geom_hbond_site_symmetry_A
_geom_hbond_distance_DH
_geom_hbond_distance_HA
_geom_hbond_distance_DA
_geom_hbond_angle_DHA
N1A H1A O41B . 0.873(19) 1.90(2) 2.776(4) 176(4)
N3A H3A O41A 3_765 0.875(19) 1.96(2) 2.837(4) 174(4)
N1B H1B O21X . 0.882(19) 1.88(2) 2.746(5) 168(5)
N3B H3B S21A . 0.877(19) 2.39(2) 3.258(3) 171(4)

loop_
_geom_torsion_atom_site_label_1
_geom_torsion_atom_site_label_2
_geom_torsion_atom_site_label_3
_geom_torsion_atom_site_label_4
_geom_torsion
C6A N1A C2A N3A 0.6(5)
C6A N1A C2A S21A -177.5(3)
N1A C2A N3A C4A 0.7(5)
S21A C2A N3A C4A 178.8(3)
C2A N3A C4A O41A 179.0(4)
C2A N3A C4A C5A -2.7(6)
O41A C4A C5A C6A -178.3(4)
N3A C4A C5A C6A 3.5(5)
O41A C4A C5A C51A 1.0(6)
N3A C4A C5A C51A -177.2(4)
C4A C5A C6A N1A -2.5(5)
C51A C5A C6A N1A 178.2(4)
C4A C5A C6A C61A 178.2(3)
C51A C5A C6A C61A -1.1(6)
C2A N1A C6A C5A 0.5(6)
C2A N1A C6A C61A 179.8(3)
C6B N1B C2B N3B 1.7(6)
C6B N1B C2B S21B -179.5(3)
N1B C2B N3B C4B -1.1(6)
S21B C2B N3B C4B -179.9(3)
C2B N3B C4B O41B 179.0(4)
C2B N3B C4B C5B -0.3(6)
O41B C4B C5B C6B -178.0(4)
N3B C4B C5B C6B 1.3(5)
O41B C4B C5B C51B 0.9(6)
N3B C4B C5B C51B -179.8(3)
C4B C5B C6B N1B -0.8(6)
C51B C5B C6B N1B -179.6(4)
C4B C5B C6B C61B 176.6(4)
C51B C5B C6B C61B -2.2(6)
C2B N1B C6B C5B -0.8(6)
C2B N1B C6B C61B -178.4(4)
